data_4083570
loop_
_publ_author_name
'Kulkarni, Naveen V.'
'Elkin, Tatyana'
'Tumaniskii, Boris'
'Botoshansky, Mark'
'Shimon, Linda J. W.'
'Eisen, Moris S.'

_publ_section_title
;
 Asymmetric Bis(formamidinate) Group 4 Complexes: Synthesis, Structure and
 Their Reactivity in the Polymerization of \a-Olefins.
;
_journal_issue 12
_journal_name_full Organometallics
_journal_page_first 3119
_journal_paper_doi 10.1021/om500345r
_journal_volume 33
_journal_year 2014
_chemical_formula_moiety 'C46 H64 N4 Zr'
_chemical_formula_sum 'C46 H64 N4 Zr'
_chemical_formula_weight 764.23
_chemical_name_systematic
; 
 ? 
;
_space_group_IT_number 19
_symmetry_cell_setting orthorhombic
_symmetry_space_group_name_Hall 'P 2ac 2ab'
_symmetry_space_group_name_H-M 'P 21 21 21'
_atom_sites_solution_hydrogens geom
_atom_sites_solution_primary direct
_atom_sites_solution_secondary difmap
_audit_creation_method SHELXL-97
_cell_angle_alpha 90.00
_cell_angle_beta 90.00
_cell_angle_gamma 90.00
_cell_formula_units_Z 4
_cell_length_a 11.2322(7)
_cell_length_b 12.0886(7)
_cell_length_c 31.609(2)
_cell_measurement_reflns_used 9993
_cell_measurement_temperature 100(2)
_cell_measurement_theta_max 27.5
_cell_measurement_theta_min 2.45
_cell_volume 4291.9(5)
_computing_cell_refinement 'Bruker Apex2'
_computing_data_collection 'Bruker Apex2'
_computing_data_reduction 'Bruker Apex2'
_computing_structure_refinement 'SHELXL-97 (Sheldrick, 1997)'
_computing_structure_solution 'SHELXS-97 (Sheldrick, 1990)'
_diffrn_ambient_temperature 100(2)
_diffrn_measured_fraction_theta_full 0.996
_diffrn_measured_fraction_theta_max 0.996
_diffrn_measurement_device_type 'Bruker KappaApexII CCD'
_diffrn_measurement_method 'phi and omega scans'
_diffrn_radiation_monochromator graphite
_diffrn_radiation_source 'fine-focus sealed tube'
_diffrn_radiation_type MoK\a
_diffrn_radiation_wavelength 0.71073
_diffrn_reflns_av_R_equivalents 0.0427
_diffrn_reflns_av_sigmaI/netI 0.0324
_diffrn_reflns_limit_h_max 10
_diffrn_reflns_limit_h_min -14
_diffrn_reflns_limit_k_max 15
_diffrn_reflns_limit_k_min -15
_diffrn_reflns_limit_l_max 41
_diffrn_reflns_limit_l_min -38
_diffrn_reflns_number 69847
_diffrn_reflns_theta_full 27.87
_diffrn_reflns_theta_max 27.87
_diffrn_reflns_theta_min 1.80
_exptl_absorpt_coefficient_mu 0.291
_exptl_absorpt_correction_T_max 0.9660
_exptl_absorpt_correction_T_min 0.9660
_exptl_absorpt_correction_type multi-scan
_exptl_absorpt_process_details SADABS
_exptl_crystal_colour yellow
_exptl_crystal_density_diffrn 1.183
_exptl_crystal_density_method 'not measured'
_exptl_crystal_description chunk
_exptl_crystal_F_000 1632
_exptl_crystal_size_max 0.12
_exptl_crystal_size_mid 0.12
_exptl_crystal_size_min 0.12
_refine_diff_density_max 0.404
_refine_diff_density_min -0.271
_refine_diff_density_rms 0.046
_refine_ls_abs_structure_details 'Flack H D (1983), Acta Cryst. A39, 876-881'
_refine_ls_abs_structure_Flack -0.016(18)
_refine_ls_extinction_method none
_refine_ls_goodness_of_fit_ref 1.031
_refine_ls_hydrogen_treatment mixed
_refine_ls_matrix_type full
_refine_ls_number_parameters 488
_refine_ls_number_reflns 10173
_refine_ls_number_restraints 0
_refine_ls_restrained_S_all 1.031
_refine_ls_R_factor_all 0.0307
_refine_ls_R_factor_gt 0.0270
_refine_ls_shift/su_max 0.003
_refine_ls_shift/su_mean 0.000
_refine_ls_structure_factor_coef Fsqd
_refine_ls_weighting_details 'calc w=1/[\s^2^(Fo^2^)+(0.0264P)^2^+1.1037P] where P=(Fo^2^+2Fc^2^)/3'
_refine_ls_weighting_scheme calc
_refine_ls_wR_factor_gt 0.0581
_refine_ls_wR_factor_ref 0.0597
_reflns_number_gt 9547
_reflns_number_total 10173
_reflns_threshold_expression >2sigma(I)
_cod_data_source_file om500345r_si_002.cif
_cod_data_source_block me2
_cod_depositor_comments 'Adding full bibliography for 4083562--4083570.cif.'
_cod_original_cell_volume 4292.0(5)
_cod_original_sg_symbol_H-M P2(1)2(1)2(1)
_cod_database_code 4083570

loop_
_symmetry_equiv_pos_as_xyz
'x, y, z'
'x+1/2, -y+1/2, -z'
'-x, y+1/2, -z+1/2'
'-x+1/2, -y, z+1/2'

loop_
_atom_site_label
_atom_site_type_symbol
_atom_site_fract_x
_atom_site_fract_y
_atom_site_fract_z
_atom_site_U_iso_or_equiv
_atom_site_adp_type
_atom_site_occupancy
_atom_site_symmetry_multiplicity
_atom_site_calc_flag
_atom_site_refinement_flags
Zr1 Zr 0.632831(13) 0.566173(12) 0.114320(5) 0.01149(4) Uani 1 1 d .
N1 N 0.54244(12) 0.39430(11) 0.11759(5) 0.0166(3) Uani 1 1 d .
N2 N 0.73802(12) 0.41413(11) 0.12431(4) 0.0168(3) Uani 1 1 d .
N3 N 0.77184(12) 0.69648(12) 0.09407(4) 0.0152(3) Uani 1 1 d .
N4 N 0.66121(12) 0.60833(12) 0.04579(4) 0.0158(3) Uani 1 1 d .
C1 C 0.43247(15) 0.33835(14) 0.12605(5) 0.0165(4) Uani 1 1 d .
C2 C 0.36257(17) 0.30439(12) 0.09188(5) 0.0160(3) Uani 1 1 d .
C3 C 0.25516(15) 0.25148(14) 0.10000(6) 0.0195(4) Uani 1 1 d .
H3 H 0.2064 0.2289 0.0770 0.023 Uiso 1 1 calc R
C4 C 0.21803(16) 0.23115(15) 0.14101(6) 0.0230(4) Uani 1 1 d .
H4 H 0.1449 0.1938 0.1460 0.028 Uiso 1 1 calc R
C5 C 0.28717(18) 0.26509(16) 0.17466(6) 0.0272(4) Uani 1 1 d .
H5 H 0.2613 0.2508 0.2028 0.033 Uiso 1 1 calc R
C6 C 0.39497(17) 0.32032(16) 0.16788(6) 0.0240(4) Uani 1 1 d .
C7 C 0.4694(2) 0.3568(2) 0.20554(6) 0.0392(6) Uani 1 1 d .
H7 H 0.5335 0.4066 0.1947 0.047 Uiso 1 1 calc R
C8 C 0.3963(3) 0.4224(3) 0.23741(8) 0.0657(9) Uani 1 1 d .
H8A H 0.3571 0.4843 0.2230 0.099 Uiso 1 1 calc R
H8B H 0.4489 0.4511 0.2596 0.099 Uiso 1 1 calc R
H8C H 0.3360 0.3742 0.2501 0.099 Uiso 1 1 calc R
C9 C 0.5306(2) 0.2560(3) 0.22643(8) 0.0563(8) Uani 1 1 d .
H9A H 0.5853 0.2817 0.2485 0.084 Uiso 1 1 calc R
H9B H 0.5752 0.2147 0.2050 0.084 Uiso 1 1 calc R
H9C H 0.4701 0.2078 0.2391 0.084 Uiso 1 1 calc R
C10 C 0.40869(15) 0.31908(14) 0.04697(5) 0.0175(4) Uani 1 1 d .
H10 H 0.4610 0.3860 0.0468 0.021 Uiso 1 1 calc R
C11 C 0.48603(17) 0.22013(15) 0.03455(6) 0.0246(4) Uani 1 1 d .
H11A H 0.4383 0.1523 0.0358 0.037 Uiso 1 1 calc R
H11B H 0.5533 0.2141 0.0542 0.037 Uiso 1 1 calc R
H11C H 0.5160 0.2306 0.0057 0.037 Uiso 1 1 calc R
C12 C 0.31060(17) 0.33815(16) 0.01421(6) 0.0266(4) Uani 1 1 d .
H12A H 0.3467 0.3550 -0.0133 0.040 Uiso 1 1 calc R
H12B H 0.2606 0.4003 0.0231 0.040 Uiso 1 1 calc R
H12C H 0.2617 0.2713 0.0118 0.040 Uiso 1 1 calc R
C13 C 0.64473(16) 0.34887(13) 0.12793(5) 0.0172(3) Uani 1 1 d .
H13 H 0.6509 0.2744 0.1373 0.021 Uiso 1 1 calc R
C14 C 0.85987(17) 0.37467(13) 0.13252(6) 0.0194(3) Uani 1 1 d .
H14 H 0.9088 0.4408 0.1401 0.023 Uiso 1 1 calc R
C15 C 0.86831(19) 0.29369(15) 0.16942(6) 0.0261(4) Uani 1 1 d .
H15A H 0.8259 0.3241 0.1939 0.039 Uiso 1 1 calc R
H15B H 0.9521 0.2820 0.1768 0.039 Uiso 1 1 calc R
H15C H 0.8323 0.2230 0.1613 0.039 Uiso 1 1 calc R
C16 C 0.91208(19) 0.32675(19) 0.09223(7) 0.0327(5) Uani 1 1 d .
H16A H 0.8676 0.2602 0.0842 0.049 Uiso 1 1 calc R
H16B H 0.9958 0.3075 0.0970 0.049 Uiso 1 1 calc R
H16C H 0.9066 0.3816 0.0695 0.049 Uiso 1 1 calc R
C17 C 0.86519(16) 0.77169(12) 0.10517(5) 0.0151(3) Uani 1 1 d .
C18 C 0.83545(13) 0.88149(13) 0.11566(6) 0.0161(3) Uani 1 1 d .
C19 C 0.92592(16) 0.95355(14) 0.12722(5) 0.0197(4) Uani 1 1 d .
H19 H 0.9067 1.0275 0.1347 0.024 Uiso 1 1 calc R
C20 C 1.04378(16) 0.91981(16) 0.12812(6) 0.0224(4) Uani 1 1 d .
H20 H 1.1047 0.9704 0.1359 0.027 Uiso 1 1 calc R
C21 C 1.07222(15) 0.81199(14) 0.11762(6) 0.0228(4) Uani 1 1 d .
H21 H 1.1531 0.7891 0.1181 0.027 Uiso 1 1 calc R
C22 C 0.98421(15) 0.73623(14) 0.10626(5) 0.0177(4) Uani 1 1 d .
C23 C 1.02000(16) 0.61828(15) 0.09529(6) 0.0240(4) Uani 1 1 d .
H23 H 0.9458 0.5727 0.0940 0.029 Uiso 1 1 calc R
C24 C 1.0800(2) 0.61223(19) 0.05200(8) 0.0441(6) Uani 1 1 d .
H24A H 1.0249 0.6391 0.0303 0.066 Uiso 1 1 calc R
H24B H 1.1018 0.5354 0.0458 0.066 Uiso 1 1 calc R
H24C H 1.1518 0.6583 0.0521 0.066 Uiso 1 1 calc R
C25 C 1.10110(16) 0.56822(19) 0.12968(7) 0.0361(5) Uani 1 1 d .
H25A H 1.1124 0.4891 0.1241 0.054 Uiso 1 1 calc R
H25B H 1.0640 0.5780 0.1575 0.054 Uiso 1 1 calc R
H25C H 1.1785 0.6057 0.1293 0.054 Uiso 1 1 calc R
C26 C 0.70783(14) 0.92272(13) 0.11208(6) 0.0204(3) Uani 1 1 d .
H26 H 0.6536 0.8574 0.1146 0.025 Uiso 1 1 calc R
C27 C 0.6753(2) 1.0046(2) 0.14680(10) 0.0528(8) Uani 1 1 d .
H27A H 0.6970 0.9737 0.1744 0.079 Uiso 1 1 calc R
H27B H 0.5894 1.0188 0.1461 0.079 Uiso 1 1 calc R
H27C H 0.7185 1.0741 0.1423 0.079 Uiso 1 1 calc R
C28 C 0.6893(2) 0.9737(2) 0.06851(9) 0.0545(8) Uani 1 1 d .
H28A H 0.6059 0.9961 0.0654 0.082 Uiso 1 1 calc R
H28B H 0.7092 0.9193 0.0467 0.082 Uiso 1 1 calc R
H28C H 0.7408 1.0387 0.0654 0.082 Uiso 1 1 calc R
C29 C 0.74967(15) 0.67682(13) 0.05405(5) 0.0161(3) Uani 1 1 d .
H29 H 0.7950 0.7102 0.0321 0.019 Uiso 1 1 calc R
C30 C 0.63752(16) 0.57716(13) 0.00160(5) 0.0183(3) Uani 1 1 d .
H30 H 0.6839 0.6280 -0.0171 0.022 Uiso 1 1 calc R
C31 C 0.68074(18) 0.45959(15) -0.00638(6) 0.0276(4) Uani 1 1 d .
H31A H 0.7655 0.4543 0.0006 0.041 Uiso 1 1 calc R
H31B H 0.6690 0.4408 -0.0363 0.041 Uiso 1 1 calc R
H31C H 0.6355 0.4080 0.0113 0.041 Uiso 1 1 calc R
C32 C 0.50658(16) 0.59009(15) -0.00914(6) 0.0241(4) Uani 1 1 d .
H32A H 0.4585 0.5495 0.0116 0.036 Uiso 1 1 calc R
H32B H 0.4916 0.5605 -0.0375 0.036 Uiso 1 1 calc R
H32C H 0.4851 0.6686 -0.0084 0.036 Uiso 1 1 calc R
C33 C 0.43425(14) 0.60737(14) 0.11508(7) 0.0186(3) Uani 1 1 d .
H33A H 0.4014(17) 0.5722(18) 0.0882(7) 0.028(6) Uiso 1 1 d .
H33B H 0.3992(17) 0.5696(18) 0.1403(7) 0.029(5) Uiso 1 1 d .
C34 C 0.41026(14) 0.72765(14) 0.11603(6) 0.0192(3) Uani 1 1 d .
C35 C 0.40949(16) 0.79113(17) 0.07940(7) 0.0259(4) Uani 1 1 d .
H35 H 0.4246 0.7562 0.0530 0.031 Uiso 1 1 calc R
C36 C 0.38732(18) 0.90423(16) 0.08018(8) 0.0349(5) Uani 1 1 d .
H36 H 0.3866 0.9452 0.0545 0.042 Uiso 1 1 calc R
C37 C 0.36636(18) 0.95704(15) 0.11810(8) 0.0392(5) Uani 1 1 d .
H37 H 0.3515 1.0344 0.1188 0.047 Uiso 1 1 calc R
C38 C 0.36726(19) 0.89594(17) 0.15518(7) 0.0358(5) Uani 1 1 d .
H38 H 0.3529 0.9317 0.1815 0.043 Uiso 1 1 calc R
C39 C 0.38890(15) 0.78315(16) 0.15423(6) 0.0246(4) Uani 1 1 d .
H39 H 0.3893 0.7426 0.1800 0.030 Uiso 1 1 calc R
C40 C 0.65134(17) 0.64352(15) 0.17976(6) 0.0190(4) Uani 1 1 d .
H40A H 0.6395(19) 0.7217(16) 0.1756(6) 0.023(5) Uiso 1 1 d .
H40B H 0.5813(19) 0.6124(18) 0.1921(7) 0.029(6) Uiso 1 1 d .
C41 C 0.75633(16) 0.62463(15) 0.20726(5) 0.0200(4) Uani 1 1 d .
C42 C 0.85043(17) 0.69965(17) 0.20931(6) 0.0284(4) Uani 1 1 d .
H42 H 0.8473 0.7650 0.1927 0.034 Uiso 1 1 calc R
C43 C 0.94874(19) 0.6811(2) 0.23513(7) 0.0375(5) Uani 1 1 d .
H43 H 1.0115 0.7337 0.2359 0.045 Uiso 1 1 calc R
C44 C 0.95557(19) 0.5866(2) 0.25961(7) 0.0380(5) Uani 1 1 d .
H44 H 1.0231 0.5734 0.2770 0.046 Uiso 1 1 calc R
C45 C 0.8633(2) 0.51198(16) 0.25846(6) 0.0363(5) Uani 1 1 d .
H45 H 0.8668 0.4471 0.2754 0.044 Uiso 1 1 calc R
C46 C 0.76530(19) 0.53068(16) 0.23283(6) 0.0280(4) Uani 1 1 d .
H46 H 0.7024 0.4782 0.2326 0.034 Uiso 1 1 calc R

loop_
_atom_site_aniso_label
_atom_site_aniso_U_11
_atom_site_aniso_U_22
_atom_site_aniso_U_33
_atom_site_aniso_U_23
_atom_site_aniso_U_13
_atom_site_aniso_U_12
Zr1 0.01107(6) 0.01218(6) 0.01123(6) 0.00090(6) 0.00011(6) -0.00067(7)
N1 0.0143(6) 0.0162(6) 0.0193(7) 0.0031(6) -0.0026(6) -0.0040(5)
N2 0.0147(7) 0.0146(7) 0.0210(8) 0.0007(5) -0.0036(5) -0.0011(5)
N3 0.0144(7) 0.0162(7) 0.0151(7) -0.0010(6) 0.0000(6) -0.0004(6)
N4 0.0178(8) 0.0164(7) 0.0131(7) 0.0003(5) 0.0000(6) -0.0009(6)
C1 0.0155(8) 0.0136(8) 0.0203(9) 0.0044(6) -0.0013(7) -0.0028(7)
C2 0.0140(8) 0.0122(7) 0.0216(8) 0.0011(6) -0.0032(8) 0.0021(8)
C3 0.0144(8) 0.0173(8) 0.0267(9) -0.0032(7) -0.0022(7) -0.0003(7)
C4 0.0159(9) 0.0194(9) 0.0337(11) -0.0006(8) 0.0055(8) -0.0037(7)
C5 0.0298(10) 0.0280(10) 0.0239(10) 0.0017(8) 0.0065(8) -0.0086(8)
C6 0.0257(11) 0.0262(10) 0.0201(9) 0.0015(7) 0.0000(7) -0.0087(8)
C7 0.0441(13) 0.0569(15) 0.0165(10) 0.0027(10) 0.0006(9) -0.0263(11)
C8 0.0679(18) 0.092(2) 0.0375(13) -0.0285(15) 0.0143(12) -0.0356(17)
C9 0.0547(16) 0.086(2) 0.0283(12) 0.0235(13) -0.0122(12) -0.0218(15)
C10 0.0193(8) 0.0151(8) 0.0182(9) -0.0012(7) -0.0028(7) -0.0014(7)
C11 0.0240(9) 0.0224(9) 0.0274(10) -0.0051(8) 0.0007(8) 0.0008(8)
C12 0.0299(10) 0.0267(10) 0.0231(10) 0.0009(8) -0.0069(8) -0.0004(8)
C13 0.0221(9) 0.0121(7) 0.0173(8) 0.0019(6) -0.0033(7) 0.0004(7)
C14 0.0150(8) 0.0168(8) 0.0263(9) 0.0008(6) -0.0031(8) 0.0017(8)
C15 0.0231(9) 0.0255(9) 0.0296(10) 0.0043(7) -0.0059(9) 0.0018(9)
C16 0.0273(11) 0.0396(12) 0.0314(12) -0.0021(9) -0.0024(9) 0.0133(9)
C17 0.0155(7) 0.0173(7) 0.0126(8) 0.0025(6) 0.0026(7) -0.0033(7)
C18 0.0161(8) 0.0176(7) 0.0147(8) 0.0005(7) 0.0030(7) -0.0015(6)
C19 0.0231(9) 0.0164(9) 0.0194(9) -0.0021(6) 0.0002(7) -0.0037(7)
C20 0.0209(9) 0.0226(9) 0.0237(9) -0.0009(7) -0.0043(7) -0.0073(8)
C21 0.0139(8) 0.0259(9) 0.0285(10) 0.0021(9) -0.0013(8) -0.0002(7)
C22 0.0174(8) 0.0168(8) 0.0190(10) 0.0024(7) 0.0009(7) 0.0002(7)
C23 0.0187(9) 0.0158(8) 0.0375(11) 0.0025(8) 0.0053(8) 0.0031(7)
C24 0.0523(15) 0.0246(11) 0.0554(16) -0.0037(11) 0.0254(12) 0.0080(10)
C25 0.0206(9) 0.0244(9) 0.0634(14) 0.0087(10) -0.0062(9) 0.0009(9)
C26 0.0174(7) 0.0149(7) 0.0290(9) 0.0005(9) 0.0047(8) 0.0004(6)
C27 0.0226(11) 0.0468(14) 0.089(2) -0.0401(14) 0.0157(12) -0.0027(10)
C28 0.0240(11) 0.0735(18) 0.0661(18) 0.0489(15) 0.0072(11) 0.0154(12)
C29 0.0152(8) 0.0148(8) 0.0183(9) 0.0023(6) 0.0046(7) 0.0013(6)
C30 0.0242(8) 0.0180(7) 0.0127(7) -0.0006(6) 0.0006(7) -0.0030(9)
C31 0.0314(10) 0.0239(10) 0.0274(10) -0.0054(8) 0.0071(8) -0.0014(8)
C32 0.0282(10) 0.0281(10) 0.0160(9) -0.0003(7) -0.0035(7) -0.0008(8)
C33 0.0148(8) 0.0207(7) 0.0203(8) -0.0003(8) -0.0006(8) 0.0007(6)
C34 0.0107(7) 0.0223(8) 0.0245(9) -0.0005(8) -0.0036(8) 0.0025(6)
C35 0.0203(9) 0.0298(10) 0.0276(11) 0.0012(8) -0.0037(8) 0.0010(8)
C36 0.0247(11) 0.0273(10) 0.0526(14) 0.0120(9) -0.0124(10) 0.0015(8)
C37 0.0236(9) 0.0224(9) 0.0718(16) -0.0046(10) -0.0152(13) 0.0046(9)
C38 0.0188(9) 0.0396(11) 0.0490(13) -0.0220(10) -0.0106(11) 0.0075(10)
C39 0.0167(10) 0.0359(10) 0.0213(9) -0.0083(8) -0.0041(7) 0.0060(8)
C40 0.0193(10) 0.0227(9) 0.0150(8) -0.0013(7) -0.0014(7) -0.0002(7)
C41 0.0228(9) 0.0263(9) 0.0109(8) -0.0052(7) 0.0003(7) 0.0018(8)
C42 0.0296(11) 0.0377(10) 0.0179(9) 0.0030(8) -0.0035(8) -0.0077(9)
C43 0.0272(11) 0.0601(15) 0.0252(11) -0.0025(10) -0.0031(9) -0.0143(11)
C44 0.0287(11) 0.0589(16) 0.0265(11) -0.0058(10) -0.0103(9) 0.0083(11)
C45 0.0492(13) 0.0306(10) 0.0292(11) -0.0030(8) -0.0158(11) 0.0110(11)
C46 0.0363(11) 0.0246(10) 0.0232(10) -0.0008(8) -0.0073(9) -0.0041(8)

loop_
_atom_type_symbol
_atom_type_description
_atom_type_scat_dispersion_real
_atom_type_scat_dispersion_imag
_atom_type_scat_source
C C 0.0033 0.0016 'International Tables Vol C Tables 4.2.6.8 and 6.1.1.4'
H H 0.0000 0.0000 'International Tables Vol C Tables 4.2.6.8 and 6.1.1.4'
N N 0.0061 0.0033 'International Tables Vol C Tables 4.2.6.8 and 6.1.1.4'
Zr Zr -2.9673 0.5597 'International Tables Vol C Tables 4.2.6.8 and 6.1.1.4'

loop_
_geom_angle_atom_site_label_1
_geom_angle_atom_site_label_2
_geom_angle_atom_site_label_3
_geom_angle
N2 Zr1 N4 104.52(5)
N2 Zr1 C40 99.37(6)
N4 Zr1 C40 140.22(6)
N2 Zr1 C33 134.60(6)
N4 Zr1 C33 95.69(6)
C40 Zr1 C33 89.43(7)
N2 Zr1 N3 104.23(5)
N4 Zr1 N3 58.82(5)
C40 Zr1 N3 84.84(6)
C33 Zr1 N3 120.95(6)
N2 Zr1 N1 58.74(5)
N4 Zr1 N1 107.98(5)
C40 Zr1 N1 111.57(6)
C33 Zr1 N1 76.53(5)
N3 Zr1 N1 157.15(5)
N2 Zr1 C13 29.49(5)
N4 Zr1 C13 111.83(5)
C40 Zr1 C13 104.67(6)
C33 Zr1 C13 105.19(6)
N3 Zr1 C13 133.11(5)
N1 Zr1 C13 29.56(5)
N2 Zr1 C29 104.83(5)
N4 Zr1 C29 29.53(5)
C40 Zr1 C29 113.38(6)
C33 Zr1 C29 112.19(6)
N3 Zr1 C29 29.38(5)
N1 Zr1 C29 134.15(5)
C13 Zr1 C29 125.72(5)
C13 N1 C1 120.63(14)
C13 N1 Zr1 90.16(10)
C1 N1 Zr1 144.07(11)
C13 N2 C14 122.03(14)
C13 N2 Zr1 94.89(10)
C14 N2 Zr1 142.41(11)
C29 N3 C17 119.38(14)
C29 N3 Zr1 90.88(10)
C17 N3 Zr1 149.42(11)
C29 N4 C30 119.01(14)
C29 N4 Zr1 93.34(10)
C30 N4 Zr1 146.23(11)
C2 C1 C6 120.91(16)
C2 C1 N1 118.59(15)
C6 C1 N1 120.48(16)
C3 C2 C1 118.71(16)
C3 C2 C10 121.45(15)
C1 C2 C10 119.72(15)
C4 C3 C2 121.11(16)
C4 C3 H3 119.4
C2 C3 H3 119.4
C5 C4 C3 119.99(16)
C5 C4 H4 120.0
C3 C4 H4 120.0
C4 C5 C6 120.73(18)
C4 C5 H5 119.6
C6 C5 H5 119.6
C5 C6 C1 118.53(17)
C5 C6 C7 119.61(17)
C1 C6 C7 121.84(17)
C6 C7 C8 111.9(2)
C6 C7 C9 110.5(2)
C8 C7 C9 111.6(2)
C6 C7 H7 107.5
C8 C7 H7 107.5
C9 C7 H7 107.5
C7 C8 H8A 109.5
C7 C8 H8B 109.5
H8A C8 H8B 109.5
C7 C8 H8C 109.5
H8A C8 H8C 109.5
H8B C8 H8C 109.5
C7 C9 H9A 109.5
C7 C9 H9B 109.5
H9A C9 H9B 109.5
C7 C9 H9C 109.5
H9A C9 H9C 109.5
H9B C9 H9C 109.5
C2 C10 C11 109.98(14)
C2 C10 C12 113.84(15)
C11 C10 C12 110.68(15)
C2 C10 H10 107.4
C11 C10 H10 107.4
C12 C10 H10 107.4
C10 C11 H11A 109.5
C10 C11 H11B 109.5
H11A C11 H11B 109.5
C10 C11 H11C 109.5
H11A C11 H11C 109.5
H11B C11 H11C 109.5
C10 C12 H12A 109.5
C10 C12 H12B 109.5
H12A C12 H12B 109.5
C10 C12 H12C 109.5
H12A C12 H12C 109.5
H12B C12 H12C 109.5
N1 C13 N2 115.06(14)
N1 C13 Zr1 60.28(8)
N2 C13 Zr1 55.62(8)
N1 C13 H13 122.5
N2 C13 H13 122.5
Zr1 C13 H13 171.0
N2 C14 C16 109.57(15)
N2 C14 C15 113.60(15)
C16 C14 C15 111.89(15)
N2 C14 H14 107.1
C16 C14 H14 107.1
C15 C14 H14 107.1
C14 C15 H15A 109.5
C14 C15 H15B 109.5
H15A C15 H15B 109.5
C14 C15 H15C 109.5
H15A C15 H15C 109.5
H15B C15 H15C 109.5
C14 C16 H16A 109.5
C14 C16 H16B 109.5
H16A C16 H16B 109.5
C14 C16 H16C 109.5
H16A C16 H16C 109.5
H16B C16 H16C 109.5
C22 C17 C18 120.51(15)
C22 C17 N3 120.63(14)
C18 C17 N3 118.85(15)
C19 C18 C17 118.69(15)
C19 C18 C26 120.25(15)
C17 C18 C26 120.97(15)
C20 C19 C18 121.36(16)
C20 C19 H19 119.3
C18 C19 H19 119.3
C21 C20 C19 119.56(16)
C21 C20 H20 120.2
C19 C20 H20 120.2
C20 C21 C22 121.15(16)
C20 C21 H21 119.4
C22 C21 H21 119.4
C21 C22 C17 118.73(15)
C21 C22 C23 119.14(15)
C17 C22 C23 122.14(15)
C22 C23 C24 111.45(16)
C22 C23 C25 111.30(17)
C24 C23 C25 110.62(17)
C22 C23 H23 107.8
C24 C23 H23 107.8
C25 C23 H23 107.8
C23 C24 H24A 109.5
C23 C24 H24B 109.5
H24A C24 H24B 109.5
C23 C24 H24C 109.5
H24A C24 H24C 109.5
H24B C24 H24C 109.5
C23 C25 H25A 109.5
C23 C25 H25B 109.5
H25A C25 H25B 109.5
C23 C25 H25C 109.5
H25A C25 H25C 109.5
H25B C25 H25C 109.5
C18 C26 C27 112.68(17)
C18 C26 C28 109.20(15)
C27 C26 C28 110.8(2)
C18 C26 H26 108.0
C27 C26 H26 108.0
C28 C26 H26 108.0
C26 C27 H27A 109.5
C26 C27 H27B 109.5
H27A C27 H27B 109.5
C26 C27 H27C 109.5
H27A C27 H27C 109.5
H27B C27 H27C 109.5
C26 C28 H28A 109.5
C26 C28 H28B 109.5
H28A C28 H28B 109.5
C26 C28 H28C 109.5
H28A C28 H28C 109.5
H28B C28 H28C 109.5
N3 C29 N4 116.60(15)
N3 C29 Zr1 59.75(9)
N4 C29 Zr1 57.12(9)
N3 C29 H29 121.7
N4 C29 H29 121.7
Zr1 C29 H29 174.9
N4 C30 C32 111.18(14)
N4 C30 C31 109.80(14)
C32 C30 C31 111.59(15)
N4 C30 H30 108.0
C32 C30 H30 108.0
C31 C30 H30 108.0
C30 C31 H31A 109.5
C30 C31 H31B 109.5
H31A C31 H31B 109.5
C30 C31 H31C 109.5
H31A C31 H31C 109.5
H31B C31 H31C 109.5
C30 C32 H32A 109.5
C30 C32 H32B 109.5
H32A C32 H32B 109.5
C30 C32 H32C 109.5
H32A C32 H32C 109.5
H32B C32 H32C 109.5
C34 C33 Zr1 113.09(11)
C34 C33 H33A 111.1(12)
Zr1 C33 H33A 104.7(11)
C34 C33 H33B 111.2(12)
Zr1 C33 H33B 107.1(11)
H33A C33 H33B 109.3(15)
C35 C34 C39 116.90(16)
C35 C34 C33 121.83(18)
C39 C34 C33 121.26(18)
C34 C35 C36 122.0(2)
C34 C35 H35 119.0
C36 C35 H35 119.0
C37 C36 C35 120.1(2)
C37 C36 H36 119.9
C35 C36 H36 119.9
C36 C37 C38 119.18(17)
C36 C37 H37 120.4
C38 C37 H37 120.4
C39 C38 C37 120.51(19)
C39 C38 H38 119.7
C37 C38 H38 119.7
C38 C39 C34 121.31(19)
C38 C39 H39 119.3
C34 C39 H39 119.3
C41 C40 Zr1 122.78(12)
C41 C40 H40A 109.9(12)
Zr1 C40 H40A 105.5(11)
C41 C40 H40B 110.8(13)
Zr1 C40 H40B 97.7(13)
H40A C40 H40B 109.1(18)
C42 C41 C46 116.56(17)
C42 C41 C40 122.01(17)
C46 C41 C40 121.43(17)
C43 C42 C41 121.59(19)
C43 C42 H42 119.2
C41 C42 H42 119.2
C44 C43 C42 120.4(2)
C44 C43 H43 119.8
C42 C43 H43 119.8
C45 C44 C43 119.07(19)
C45 C44 H44 120.5
C43 C44 H44 120.5
C44 C45 C46 120.51(19)
C44 C45 H45 119.7
C46 C45 H45 119.7
C45 C46 C41 121.87(19)
C45 C46 H46 119.1
C41 C46 H46 119.1

loop_
_geom_bond_atom_site_label_1
_geom_bond_atom_site_label_2
_geom_bond_distance
Zr1 N2 2.2077(14)
Zr1 N4 2.2480(14)
Zr1 C40 2.2795(17)
Zr1 C33 2.2856(16)
Zr1 N3 2.3084(14)
Zr1 N1 2.3148(13)
Zr1 C13 2.6652(16)
Zr1 C29 2.6721(17)
N1 C13 1.315(2)
N1 C1 1.433(2)
N2 C13 1.317(2)
N2 C14 1.472(2)
N3 C29 1.311(2)
N3 C17 1.431(2)
N4 C29 1.319(2)
N4 C30 1.471(2)
C1 C2 1.397(2)
C1 C6 1.405(3)
C2 C3 1.389(3)
C2 C10 1.521(2)
C3 C4 1.384(3)
C3 H3 0.9500
C4 C5 1.379(3)
C4 H4 0.9500
C5 C6 1.399(3)
C5 H5 0.9500
C6 C7 1.520(3)
C7 C8 1.522(3)
C7 C9 1.547(4)
C7 H7 1.0000
C8 H8A 0.9800
C8 H8B 0.9800
C8 H8C 0.9800
C9 H9A 0.9800
C9 H9B 0.9800
C9 H9C 0.9800
C10 C11 1.530(2)
C10 C12 1.530(2)
C10 H10 1.0000
C11 H11A 0.9800
C11 H11B 0.9800
C11 H11C 0.9800
C12 H12A 0.9800
C12 H12B 0.9800
C12 H12C 0.9800
C13 H13 0.9500
C14 C16 1.517(3)
C14 C15 1.526(2)
C14 H14 1.0000
C15 H15A 0.9800
C15 H15B 0.9800
C15 H15C 0.9800
C16 H16A 0.9800
C16 H16B 0.9800
C16 H16C 0.9800
C17 C22 1.404(2)
C17 C18 1.408(2)
C18 C19 1.387(2)
C18 C26 1.522(2)
C19 C20 1.386(3)
C19 H19 0.9500
C20 C21 1.382(3)
C20 H20 0.9500
C21 C22 1.395(2)
C21 H21 0.9500
C22 C23 1.521(2)
C23 C24 1.527(3)
C23 C25 1.542(3)
C23 H23 1.0000
C24 H24A 0.9800
C24 H24B 0.9800
C24 H24C 0.9800
C25 H25A 0.9800
C25 H25B 0.9800
C25 H25C 0.9800
C26 C27 1.523(3)
C26 C28 1.523(3)
C26 H26 1.0000
C27 H27A 0.9800
C27 H27B 0.9800
C27 H27C 0.9800
C28 H28A 0.9800
C28 H28B 0.9800
C28 H28C 0.9800
C29 H29 0.9500
C30 C32 1.517(3)
C30 C31 1.523(2)
C30 H30 1.0000
C31 H31A 0.9800
C31 H31B 0.9800
C31 H31C 0.9800
C32 H32A 0.9800
C32 H32B 0.9800
C32 H32C 0.9800
C33 C34 1.479(2)
C33 H33A 1.02(2)
C33 H33B 1.00(2)
C34 C35 1.389(3)
C34 C39 1.402(3)
C35 C36 1.390(3)
C35 H35 0.9500
C36 C37 1.379(3)
C36 H36 0.9500
C37 C38 1.385(3)
C37 H37 0.9500
C38 C39 1.385(3)
C38 H38 0.9500
C39 H39 0.9500
C40 C41 1.483(3)
C40 H40A 0.96(2)
C40 H40B 0.96(2)
C41 C42 1.394(3)
C41 C46 1.398(3)
C42 C43 1.392(3)
C42 H42 0.9500
C43 C44 1.382(3)
C43 H43 0.9500
C44 C45 1.374(3)
C44 H44 0.9500
C45 C46 1.385(3)
C45 H45 0.9500
C46 H46 0.9500

loop_
_geom_torsion_atom_site_label_1
_geom_torsion_atom_site_label_2
_geom_torsion_atom_site_label_3
_geom_torsion_atom_site_label_4
_geom_torsion
N2 Zr1 N1 C13 6.33(9)
N4 Zr1 N1 C13 102.73(10)
C40 Zr1 N1 C13 -81.65(11)
C33 Zr1 N1 C13 -165.59(12)
N3 Zr1 N1 C13 51.90(18)
C29 Zr1 N1 C13 86.43(12)
N2 Zr1 N1 C1 157.0(2)
N4 Zr1 N1 C1 -106.6(2)
C40 Zr1 N1 C1 69.1(2)
C33 Zr1 N1 C1 -14.9(2)
N3 Zr1 N1 C1 -157.39(17)
C13 Zr1 N1 C1 150.7(3)
C29 Zr1 N1 C1 -122.86(19)
N4 Zr1 N2 C13 -108.81(10)
C40 Zr1 N2 C13 103.27(11)
C33 Zr1 N2 C13 4.72(14)
N3 Zr1 N2 C13 -169.73(10)
N1 Zr1 N2 C13 -6.35(9)
C29 Zr1 N2 C13 -139.36(10)
N4 Zr1 N2 C14 81.52(18)
C40 Zr1 N2 C14 -66.40(19)
C33 Zr1 N2 C14 -164.95(17)
N3 Zr1 N2 C14 20.60(19)
N1 Zr1 N2 C14 -176.0(2)
C13 Zr1 N2 C14 -169.7(2)
C29 Zr1 N2 C14 50.96(19)
N2 Zr1 N3 C29 95.03(10)
N4 Zr1 N3 C29 -3.53(9)
C40 Zr1 N3 C29 -166.58(11)
C33 Zr1 N3 C29 -80.36(12)
N1 Zr1 N3 C29 56.01(18)
C13 Zr1 N3 C29 88.13(11)
N2 Zr1 N3 C17 -77.1(2)
N4 Zr1 N3 C17 -175.7(2)
C40 Zr1 N3 C17 21.3(2)
C33 Zr1 N3 C17 107.5(2)
N1 Zr1 N3 C17 -116.2(2)
C13 Zr1 N3 C17 -84.0(2)
C29 Zr1 N3 C17 -172.2(3)
N2 Zr1 N4 C29 -94.54(10)
C40 Zr1 N4 C29 30.49(14)
C33 Zr1 N4 C29 126.46(10)
N3 Zr1 N4 C29 3.51(9)
N1 Zr1 N4 C29 -155.89(9)
C13 Zr1 N4 C29 -124.66(10)
N2 Zr1 N4 C30 69.4(2)
C40 Zr1 N4 C30 -165.54(18)
C33 Zr1 N4 C30 -69.6(2)
N3 Zr1 N4 C30 167.5(2)
N1 Zr1 N4 C30 8.1(2)
C13 Zr1 N4 C30 39.3(2)
C29 Zr1 N4 C30 164.0(3)
C13 N1 C1 C2 -114.79(19)
Zr1 N1 C1 C2 99.9(2)
C13 N1 C1 C6 66.5(2)
Zr1 N1 C1 C6 -78.8(2)
C6 C1 C2 C3 -0.5(3)
N1 C1 C2 C3 -179.13(15)
C6 C1 C2 C10 -176.51(16)
N1 C1 C2 C10 4.8(2)
C1 C2 C3 C4 -0.8(3)
C10 C2 C3 C4 175.16(16)
C2 C3 C4 C5 1.0(3)
C3 C4 C5 C6 0.1(3)
C4 C5 C6 C1 -1.3(3)
C4 C5 C6 C7 -180.0(2)
C2 C1 C6 C5 1.5(3)
N1 C1 C6 C5 -179.83(17)
C2 C1 C6 C7 -179.86(18)
N1 C1 C6 C7 -1.2(3)
C5 C6 C7 C8 -51.4(3)
C1 C6 C7 C8 130.0(2)
C5 C6 C7 C9 73.6(3)
C1 C6 C7 C9 -105.0(2)
C3 C2 C10 C11 -90.17(19)
C1 C2 C10 C11 85.77(18)
C3 C2 C10 C12 34.7(2)
C1 C2 C10 C12 -149.39(16)
C1 N1 C13 N2 -170.57(16)
Zr1 N1 C13 N2 -10.05(15)
C1 N1 C13 Zr1 -160.51(18)
C14 N2 C13 N1 -176.82(15)
Zr1 N2 C13 N1 10.59(15)
C14 N2 C13 Zr1 172.59(17)
N2 Zr1 C13 N1 -168.95(16)
N4 Zr1 C13 N1 -88.15(11)
C40 Zr1 C13 N1 107.99(11)
C33 Zr1 C13 N1 14.53(12)
N3 Zr1 C13 N1 -155.25(10)
C29 Zr1 C13 N1 -118.11(11)
N4 Zr1 C13 N2 80.81(11)
C40 Zr1 C13 N2 -83.06(11)
C33 Zr1 C13 N2 -176.52(10)
N3 Zr1 C13 N2 13.70(13)
N1 Zr1 C13 N2 168.95(16)
C29 Zr1 C13 N2 50.85(12)
C13 N2 C14 C16 88.1(2)
Zr1 N2 C14 C16 -104.02(19)
C13 N2 C14 C15 -37.8(2)
Zr1 N2 C14 C15 130.03(16)
C29 N3 C17 C22 -82.3(2)
Zr1 N3 C17 C22 88.7(2)
C29 N3 C17 C18 98.77(19)
Zr1 N3 C17 C18 -90.2(2)
C22 C17 C18 C19 -0.2(2)
N3 C17 C18 C19 178.72(15)
C22 C17 C18 C26 176.34(16)
N3 C17 C18 C26 -4.7(2)
C17 C18 C19 C20 0.7(3)
C26 C18 C19 C20 -175.88(17)
C18 C19 C20 C21 -0.5(3)
C19 C20 C21 C22 -0.3(3)
C20 C21 C22 C17 0.7(3)
C20 C21 C22 C23 -179.54(17)
C18 C17 C22 C21 -0.5(2)
N3 C17 C22 C21 -179.41(15)
C18 C17 C22 C23 179.79(16)
N3 C17 C22 C23 0.9(2)
C21 C22 C23 C24 -73.7(2)
C17 C22 C23 C24 106.1(2)
C21 C22 C23 C25 50.3(2)
C17 C22 C23 C25 -129.92(18)
C19 C18 C26 C27 -39.3(3)
C17 C18 C26 C27 144.15(19)
C19 C18 C26 C28 84.3(2)
C17 C18 C26 C28 -92.2(2)
C17 N3 C29 N4 -178.81(14)
Zr1 N3 C29 N4 5.76(15)
C17 N3 C29 Zr1 175.43(16)
C30 N4 C29 N3 -175.81(14)
Zr1 N4 C29 N3 -5.92(15)
C30 N4 C29 Zr1 -169.89(16)
N2 Zr1 C29 N3 -92.75(10)
N4 Zr1 C29 N3 173.87(16)
C40 Zr1 C29 N3 14.58(12)
C33 Zr1 C29 N3 114.06(10)
N1 Zr1 C29 N3 -153.34(9)
C13 Zr1 C29 N3 -116.01(10)
N2 Zr1 C29 N4 93.38(10)
C40 Zr1 C29 N4 -159.29(10)
C33 Zr1 C29 N4 -59.81(11)
N3 Zr1 C29 N4 -173.87(16)
N1 Zr1 C29 N4 32.79(12)
C13 Zr1 C29 N4 70.12(11)
C29 N4 C30 C32 -130.93(16)
Zr1 N4 C30 C32 67.4(2)
C29 N4 C30 C31 105.08(17)
Zr1 N4 C30 C31 -56.5(3)
N2 Zr1 C33 C34 166.80(12)
N4 Zr1 C33 C34 -76.32(15)
C40 Zr1 C33 C34 64.15(15)
N3 Zr1 C33 C34 -19.48(17)
N1 Zr1 C33 C34 176.52(16)
C13 Zr1 C33 C34 169.21(14)
C29 Zr1 C33 C34 -50.97(16)
Zr1 C33 C34 C35 83.45(19)
Zr1 C33 C34 C39 -95.60(17)
C39 C34 C35 C36 -0.7(3)
C33 C34 C35 C36 -179.81(17)
C34 C35 C36 C37 0.6(3)
C35 C36 C37 C38 -0.3(3)
C36 C37 C38 C39 0.0(3)
C37 C38 C39 C34 -0.1(3)
C35 C34 C39 C38 0.4(3)
C33 C34 C39 C38 179.54(17)
N2 Zr1 C40 C41 28.95(16)
N4 Zr1 C40 C41 -97.59(16)
C33 Zr1 C40 C41 164.19(15)
N3 Zr1 C40 C41 -74.65(15)
N1 Zr1 C40 C41 88.93(15)
C13 Zr1 C40 C41 58.63(16)
C29 Zr1 C40 C41 -81.77(15)
Zr1 C40 C41 C42 97.35(19)
Zr1 C40 C41 C46 -83.3(2)
C46 C41 C42 C43 0.7(3)
C40 C41 C42 C43 -179.83(18)
C41 C42 C43 C44 0.1(3)
C42 C43 C44 C45 -0.8(3)
C43 C44 C45 C46 0.6(3)
C44 C45 C46 C41 0.3(3)
C42 C41 C46 C45 -0.9(3)
C40 C41 C46 C45 179.64(19)
